data_4062750
_journal_name_full Organometallics
_journal_paper_doi 10.1021/om0496131
_journal_year 2004
_chemical_formula_sum 'C29 H30 F3 N3 O4 Pd S'
_chemical_formula_weight 680.02
_space_group_IT_number 2
_symmetry_cell_setting triclinic
_symmetry_space_group_name_Hall '-P 1'
_symmetry_space_group_name_H-M 'P -1'
_cell_angle_alpha 81.083(4)
_cell_angle_beta 74.117(4)
_cell_angle_gamma 78.518(4)
_cell_formula_units_Z 2
_cell_length_a 10.3850(12)
_cell_length_b 11.3773(12)
_cell_length_c 12.8852(14)
_cell_measurement_temperature 133(2)
_cell_volume 1426.8(3)
_diffrn_ambient_temperature 133(2)
_exptl_crystal_density_diffrn 1.583
_cod_database_code 4062750

loop_
_symmetry_equiv_pos_as_xyz
'x, y, z'
'-x, -y, -z'

loop_
_atom_site_label
_atom_site_type_symbol
_atom_site_fract_x
_atom_site_fract_y
_atom_site_fract_z
_atom_site_U_iso_or_equiv
_atom_site_adp_type
_atom_site_occupancy
_atom_site_symmetry_multiplicity
_atom_site_calc_flag
_atom_site_refinement_flags
_atom_site_disorder_assembly
_atom_site_disorder_group
Pd Pd 0.569524(18) 0.614422(17) 0.227650(14) 0.02119(7) Uani 1 1 d . . .
N1 N 0.72274(19) 0.64067(18) 0.29450(16) 0.0196(4) Uani 1 1 d . . .
O1 O 0.8694(2) 0.90603(19) 0.26887(15) 0.0311(4) Uani 1 1 d . . .
H01 H 0.925(4) 0.952(4) 0.259(4) 0.074(14) Uiso 1 1 d . . .
C1 C 0.4962(2) 0.7847(2) 0.26288(19) 0.0213(5) Uani 1 1 d . . .
H1 H 0.4965 0.8407 0.1949 0.026 Uiso 1 1 calc R . .
C2 C 0.5755(2) 0.8270(2) 0.33249(19) 0.0200(4) Uani 1 1 d . . .
H2 H 0.6049 0.9052 0.2969 0.024 Uiso 1 1 calc R . .
C3 C 0.4660(3) 0.8500(3) 0.4416(2) 0.0272(5) Uani 1 1 d . . .
H3 H 0.5009 0.8529 0.5060 0.033 Uiso 1 1 calc R . .
C4 C 0.3687(3) 0.9594(3) 0.4115(2) 0.0303(6) Uani 1 1 d . . .
H4 H 0.3580 1.0378 0.4327 0.036 Uiso 1 1 calc R . .
C5 C 0.3009(3) 0.9265(3) 0.3502(2) 0.0292(5) Uani 1 1 d . . .
H5 H 0.2341 0.9773 0.3187 0.035 Uiso 1 1 calc R . .
C6 C 0.3492(2) 0.7933(2) 0.3396(2) 0.0258(5) Uani 1 1 d . . .
H6 H 0.2860 0.7495 0.3201 0.031 Uiso 1 1 calc R . .
C7 C 0.3813(3) 0.7508(3) 0.4502(2) 0.0307(6) Uani 1 1 d . . .
H7A H 0.4350 0.6686 0.4534 0.037 Uiso 1 1 calc R . .
H7B H 0.2993 0.7565 0.5115 0.037 Uiso 1 1 calc R . .
C8 C 0.6985(2) 0.7361(2) 0.34349(18) 0.0201(5) Uani 1 1 d . . .
C9 C 0.8529(2) 0.5507(2) 0.2839(2) 0.0242(5) Uani 1 1 d . . .
C10 C 0.8218(3) 0.4463(3) 0.3722(2) 0.0335(6) Uani 1 1 d . . .
H10A H 0.8217 0.4694 0.4424 0.040 Uiso 1 1 calc R . .
H10B H 0.8913 0.3752 0.3550 0.040 Uiso 1 1 calc R . .
H10C H 0.7325 0.4275 0.3758 0.040 Uiso 1 1 calc R . .
C11 C 0.8864(3) 0.5157(3) 0.1680(2) 0.0287(5) Uani 1 1 d . . .
H11A H 0.8073 0.4902 0.1561 0.034 Uiso 1 1 calc R . .
H11B H 0.9634 0.4492 0.1579 0.034 Uiso 1 1 calc R . .
H11C H 0.9100 0.5853 0.1159 0.034 Uiso 1 1 calc R . .
C12 C 0.9787(3) 0.5961(3) 0.2933(2) 0.0317(6) Uani 1 1 d . . .
H12A H 0.9876 0.6729 0.2478 0.038 Uiso 1 1 calc R . .
H12B H 1.0598 0.5366 0.2690 0.038 Uiso 1 1 calc R . .
H12C H 0.9688 0.6077 0.3690 0.038 Uiso 1 1 calc R . .
C21 C 0.7793(2) 0.7668(2) 0.41213(19) 0.0208(5) Uani 1 1 d . . .
C22 C 0.8645(2) 0.8540(2) 0.3719(2) 0.0222(5) Uani 1 1 d . . .
C23 C 0.9417(3) 0.8796(2) 0.4360(2) 0.0254(5) Uani 1 1 d . . .
H23 H 1.0021 0.9361 0.4081 0.030 Uiso 1 1 calc R . .
C24 C 0.9303(3) 0.8225(3) 0.5408(2) 0.0290(6) Uani 1 1 d . . .
H24 H 0.9829 0.8404 0.5844 0.035 Uiso 1 1 calc R . .
C25 C 0.8424(3) 0.7392(3) 0.5824(2) 0.0280(5) Uani 1 1 d . . .
H25 H 0.8335 0.7016 0.6546 0.034 Uiso 1 1 calc R . .
C26 C 0.7678(3) 0.7116(2) 0.5175(2) 0.0257(5) Uani 1 1 d . . .
H26 H 0.7083 0.6543 0.5455 0.031 Uiso 1 1 calc R . .
N31 N 0.5844(2) 0.4130(2) 0.20563(17) 0.0249(4) Uani 1 1 d . . .
C32 C 0.4746(2) 0.3970(2) 0.17550(19) 0.0237(5) Uani 1 1 d . . .
C33 C 0.4442(3) 0.2824(3) 0.1769(2) 0.0307(6) Uani 1 1 d . . .
H33 H 0.3652 0.2739 0.1571 0.037 Uiso 1 1 calc R . .
C34 C 0.5298(3) 0.1818(3) 0.2073(2) 0.0350(6) Uani 1 1 d . . .
H34 H 0.5101 0.1033 0.2091 0.042 Uiso 1 1 calc R . .
C35 C 0.6433(3) 0.1965(3) 0.2348(2) 0.0335(6) Uani 1 1 d . . .
H35 H 0.7044 0.1286 0.2552 0.040 Uiso 1 1 calc R . .
C36 C 0.6674(3) 0.3127(3) 0.2322(2) 0.0309(6) Uani 1 1 d . . .
H36 H 0.7473 0.3220 0.2502 0.037 Uiso 1 1 calc R . .
N41 N 0.4199(2) 0.6144(2) 0.14907(17) 0.0242(4) Uani 1 1 d . . .
C42 C 0.3919(2) 0.5069(2) 0.13506(19) 0.0226(5) Uani 1 1 d . . .
C43 C 0.2941(3) 0.5020(3) 0.0814(2) 0.0276(5) Uani 1 1 d . . .
H43 H 0.2762 0.4261 0.0722 0.033 Uiso 1 1 calc R . .
C44 C 0.2231(3) 0.6066(3) 0.0417(2) 0.0291(6) Uani 1 1 d . . .
H44 H 0.1554 0.6035 0.0058 0.035 Uiso 1 1 calc R . .
C45 C 0.2516(3) 0.7165(3) 0.0545(2) 0.0309(6) Uani 1 1 d . . .
H45 H 0.2042 0.7902 0.0277 0.037 Uiso 1 1 calc R . .
C46 C 0.3512(3) 0.7160(3) 0.1076(2) 0.0301(6) Uani 1 1 d . . .
H46 H 0.3722 0.7913 0.1151 0.036 Uiso 1 1 calc R . .
S S 1.07917(7) 1.16013(6) 0.13083(5) 0.02814(14) Uani 1 1 d . . .
O2 O 0.9672(2) 1.2126(2) 0.0847(2) 0.0495(6) Uani 1 1 d . . .
O3 O 1.1440(2) 1.2448(2) 0.16150(19) 0.0438(5) Uani 1 1 d . . .
O4 O 1.0559(3) 1.0580(3) 0.20992(19) 0.0563(7) Uani 1 1 d . . .
C99 C 1.2053(4) 1.0954(3) 0.0188(3) 0.0565(10) Uani 1 1 d . . .
F1 F 1.2422(3) 1.1796(3) -0.0612(2) 0.0956(10) Uani 1 1 d . . .
F2 F 1.1600(3) 1.0162(2) -0.0214(2) 0.0893(9) Uani 1 1 d . . .
F3 F 1.3178(3) 1.0415(3) 0.0505(3) 0.0999(10) Uani 1 1 d . . .

loop_
_atom_site_aniso_label
_atom_site_aniso_U_11
_atom_site_aniso_U_22
_atom_site_aniso_U_33
_atom_site_aniso_U_23
_atom_site_aniso_U_13
_atom_site_aniso_U_12
Pd 0.02179(10) 0.02073(11) 0.02472(10) -0.00004(7) -0.00947(7) -0.00878(7)
N1 0.0188(9) 0.0183(10) 0.0223(9) 0.0025(7) -0.0058(7) -0.0069(7)
O1 0.0335(11) 0.0364(12) 0.0285(9) 0.0070(8) -0.0115(8) -0.0203(9)
C1 0.0190(11) 0.0224(13) 0.0243(11) 0.0004(9) -0.0082(9) -0.0063(9)
C2 0.0196(11) 0.0186(12) 0.0235(11) 0.0013(9) -0.0077(9) -0.0068(9)
C3 0.0248(12) 0.0335(15) 0.0247(12) -0.0039(10) -0.0071(10) -0.0060(10)
C4 0.0244(12) 0.0293(15) 0.0377(15) -0.0067(11) -0.0072(11) -0.0041(10)
C5 0.0219(12) 0.0300(15) 0.0354(14) -0.0013(11) -0.0080(10) -0.0043(10)
C6 0.0204(11) 0.0274(14) 0.0320(13) 0.0002(10) -0.0080(10) -0.0102(10)
C7 0.0276(13) 0.0318(16) 0.0287(13) 0.0027(11) -0.0015(10) -0.0084(11)
C8 0.0197(11) 0.0207(12) 0.0212(11) 0.0047(9) -0.0063(9) -0.0098(9)
C9 0.0191(11) 0.0223(13) 0.0331(13) -0.0028(10) -0.0082(9) -0.0053(9)
C10 0.0362(15) 0.0251(15) 0.0409(15) 0.0055(12) -0.0179(12) -0.0044(11)
C11 0.0238(12) 0.0267(14) 0.0360(14) -0.0085(11) -0.0045(10) -0.0055(10)
C12 0.0195(12) 0.0351(16) 0.0435(16) -0.0134(12) -0.0092(11) -0.0026(10)
C21 0.0186(10) 0.0218(13) 0.0244(11) -0.0023(9) -0.0075(9) -0.0063(9)
C22 0.0222(11) 0.0218(13) 0.0249(11) -0.0010(9) -0.0080(9) -0.0072(9)
C23 0.0233(12) 0.0215(13) 0.0355(13) -0.0040(10) -0.0117(10) -0.0063(9)
C24 0.0294(13) 0.0288(15) 0.0352(14) -0.0056(11) -0.0185(11) -0.0037(10)
C25 0.0283(13) 0.0321(15) 0.0251(12) -0.0002(10) -0.0125(10) -0.0027(10)
C26 0.0234(12) 0.0246(14) 0.0291(12) 0.0030(10) -0.0082(10) -0.0062(10)
N31 0.0276(11) 0.0233(12) 0.0271(10) -0.0006(8) -0.0087(8) -0.0105(8)
C32 0.0250(12) 0.0263(14) 0.0215(11) -0.0010(9) -0.0034(9) -0.0129(10)
C33 0.0295(13) 0.0303(15) 0.0364(14) -0.0016(11) -0.0076(11) -0.0169(11)
C34 0.0427(16) 0.0237(15) 0.0410(15) 0.0014(11) -0.0092(13) -0.0168(12)
C35 0.0381(15) 0.0227(15) 0.0401(15) 0.0022(11) -0.0127(12) -0.0063(11)
C36 0.0302(13) 0.0268(15) 0.0394(15) -0.0007(11) -0.0135(11) -0.0089(11)
N41 0.0255(10) 0.0252(12) 0.0254(10) -0.0005(8) -0.0097(8) -0.0095(8)
C42 0.0208(11) 0.0278(14) 0.0211(11) -0.0033(9) -0.0031(9) -0.0109(9)
C43 0.0252(12) 0.0332(15) 0.0282(13) -0.0051(10) -0.0055(10) -0.0139(10)
C44 0.0246(12) 0.0416(17) 0.0260(12) -0.0023(11) -0.0096(10) -0.0132(11)
C45 0.0295(13) 0.0348(16) 0.0317(14) 0.0013(11) -0.0143(11) -0.0079(11)
C46 0.0352(14) 0.0275(15) 0.0334(14) 0.0008(11) -0.0171(11) -0.0100(11)
S 0.0268(3) 0.0350(4) 0.0270(3) 0.0005(3) -0.0097(2) -0.0141(3)
O2 0.0407(12) 0.0514(15) 0.0676(16) -0.0118(12) -0.0322(12) -0.0031(10)
O3 0.0436(12) 0.0448(14) 0.0556(14) -0.0084(11) -0.0229(11) -0.0194(10)
O4 0.0614(15) 0.0777(19) 0.0428(13) 0.0292(12) -0.0252(11) -0.0521(14)
C99 0.064(2) 0.035(2) 0.055(2) 0.0035(16) 0.0019(18) 0.0006(17)
F1 0.114(2) 0.083(2) 0.0535(14) 0.0151(13) 0.0329(14) -0.0244(17)
F2 0.146(3) 0.0496(16) 0.0696(17) -0.0287(13) -0.0236(17) 0.0023(16)
F3 0.0532(15) 0.086(2) 0.132(3) -0.0073(19) -0.0078(15) 0.0288(14)

loop_
_geom_bond_atom_site_label_1
_geom_bond_atom_site_label_2
_geom_bond_distance
_geom_bond_site_symmetry_2
_geom_bond_publ_flag
Pd C1 2.008(2) . ?
Pd N41 2.074(2) . ?
Pd N1 2.0934(19) . ?
Pd N31 2.322(2) . ?
N1 C8 1.287(3) . ?
N1 C9 1.511(3) . ?
O1 C22 1.360(3) . ?
C1 C2 1.553(3) . ?
C1 C6 1.569(3) . ?
C2 C8 1.500(3) . ?
C2 C3 1.567(3) . ?
C3 C4 1.512(4) . ?
C3 C7 1.536(4) . ?
C4 C5 1.328(4) . ?
C5 C6 1.513(4) . ?
C6 C7 1.536(4) . ?
C8 C21 1.493(3) . ?
C9 C10 1.530(4) . ?
C9 C11 1.535(4) . ?
C9 C12 1.537(3) . ?
C21 C26 1.389(3) . ?
C21 C22 1.405(3) . ?
C22 C23 1.392(3) . ?
C23 C24 1.389(4) . ?
C24 C25 1.391(4) . ?
C25 C26 1.389(4) . ?
N31 C36 1.346(3) . ?
N31 C32 1.354(3) . ?
C32 C33 1.397(3) . ?
C32 C42 1.479(4) . ?
C33 C34 1.378(4) . ?
C34 C35 1.367(4) . ?
C35 C36 1.387(4) . ?
N41 C46 1.350(3) . ?
N41 C42 1.360(3) . ?
C42 C43 1.390(3) . ?
C43 C44 1.375(4) . ?
C44 C45 1.384(4) . ?
C45 C46 1.386(3) . ?
S O2 1.433(2) . ?
S O4 1.434(2) . ?
S O3 1.435(2) . ?
S C99 1.803(4) . ?
C99 F2 1.322(5) . ?
C99 F1 1.323(4) . ?
C99 F3 1.344(5) . ?
